data_2015645
loop_
_publ_author_name
'Dittrich, Birger'
'Munshi, Parthapratim'
'Spackman, Mark A.'

_publ_section_title
;
 Invariom-model refinement of <small>L</small>-valinol
;
_journal_coeditor_code GZ3028
_journal_issue 11
_journal_name_full 'Acta Crystallographica Section C'
_journal_page_first o633
_journal_page_last o635
_journal_paper_doi 10.1107/S0108270106037358
_journal_volume 62
_journal_year 2006
_chemical_formula_iupac 'C5 H13 N O'
_chemical_formula_moiety 'C5 H13 N O'
_chemical_formula_sum 'C5 H13 N O'
_chemical_formula_weight 103.165
_chemical_melting_point 32
_chemical_name_common L-Valinol
_chemical_name_systematic (S)-(+)-2-Amino-3-methylbutan-1-ol
_space_group_IT_number 19
_symmetry_cell_setting orthorhombic
_symmetry_space_group_name_Hall 'P 2ac 2ab'
_symmetry_space_group_name_H-M 'P 21 21 21'
_audit_conform_dict_name cif_core.dic
_audit_conform_dict_version 2.2
_audit_creation_method 'XD routine XDCIF'
_cell_angle_alpha 90.0
_cell_angle_beta 90.0
_cell_angle_gamma 90.0
_cell_formula_units_Z 4
_cell_length_a 4.8154(9)
_cell_length_b 8.518(5)
_cell_length_c 15.624(5)
_cell_measurement_reflns_used 23916
_cell_measurement_temperature 100
_cell_measurement_theta_max 40.14
_cell_measurement_theta_min 2.7206
_cell_volume 640.9(4)
_computing_cell_refinement 'CrysAlis RED (Oxford Diffraction, 2006)'
_computing_data_collection 'CrysAlis CCD (Oxford Diffraction, 2006)'
_computing_data_reduction 'CrysAlis RED'
_computing_molecular_graphics 'PLATON (Spek, 2003)'
_computing_publication_material 'enCIFer (Allen <i>et al.</i>,  2004)'
_computing_structure_refinement 'XD (Korits\'anszky <i>et al.</i>,  2003)'
_computing_structure_solution 'SHELXS97 (Sheldrick, 1997)'
_diffrn_ambient_temperature 100
_diffrn_detector_area_resol_mean 16.0009
_diffrn_measured_fraction_theta_full 0.99
_diffrn_measured_fraction_theta_max 0.99
_diffrn_measurement_device_type 'Oxford Diffraction Xcalibur S'
_diffrn_measurement_method \w
_diffrn_radiation_monochromator graphite
_diffrn_radiation_source 'Enhance (Mo) X-ray Source'
_diffrn_radiation_type 'Mo K\a'
_diffrn_radiation_wavelength 0.7107
_diffrn_reflns_av_R_equivalents 0.0299
_diffrn_reflns_av_sigmaI/netI 0.0195
_diffrn_reflns_limit_h_max 8
_diffrn_reflns_limit_h_min -8
_diffrn_reflns_limit_k_max 15
_diffrn_reflns_limit_k_min -15
_diffrn_reflns_limit_l_max 28
_diffrn_reflns_limit_l_min -28
_diffrn_reflns_number 37777
_diffrn_reflns_theta_full 45.0
_diffrn_reflns_theta_max 40.13
_diffrn_reflns_theta_min 2.720
_diffrn_standards_interval_count 0
_diffrn_standards_interval_time 0
_diffrn_standards_number 0
_exptl_absorpt_coefficient_mu 0.073
_exptl_absorpt_correction_T_max 0.960
_exptl_absorpt_correction_T_min 0.911
_exptl_absorpt_correction_type multi-scan
_exptl_absorpt_process_details '(Blessing, 1995)'
_exptl_crystal_colour colorless
_exptl_crystal_density_diffrn 1.065
_exptl_crystal_description spherical
_exptl_crystal_F_000 232.0
_exptl_crystal_size_max 0.59
_exptl_crystal_size_mid 0.59
_exptl_crystal_size_min 0.59
_refine_diff_density_max 0.298
_refine_diff_density_min -0.129
_refine_ls_abs_structure_details '(Dittrich <i>et al.</i>,  2006)'
_refine_ls_abs_structure_Flack 0.0(6)
_refine_ls_extinction_method none
_refine_ls_goodness_of_fit_ref 1.7095
_refine_ls_hydrogen_treatment refall
_refine_ls_matrix_type full
_refine_ls_number_parameters 117
_refine_ls_number_reflns 3015
_refine_ls_number_restraints 0
_refine_ls_R_factor_all 0.0394
_refine_ls_R_factor_gt 0.0282
_refine_ls_shift/su_max 0
_refine_ls_structure_factor_coef F
_refine_ls_weighting_details
;
calc w1 = 1/[\s^2^(Fo)]
;
_refine_ls_weighting_scheme calc
_refine_ls_wR_factor_ref 0.0176
_reflns_number_gt 3015
_reflns_number_total 4056
_reflns_threshold_expression F>2\s(F)
_cod_data_source_file gz3028.cif
_cod_data_source_block I
_cod_original_cell_volume 640.9(5)
_cod_database_code 2015645
_cod_database_fobs_code 2015645

loop_
_symmetry_equiv_pos_as_xyz
+X,+Y,+Z
1/2-X,-Y,1/2+Z
-X,1/2+Y,1/2-Z
1/2+X,1/2-Y,-Z

loop_
_atom_site_aniso_label
_atom_site_aniso_U_11
_atom_site_aniso_U_22
_atom_site_aniso_U_33
_atom_site_aniso_U_12
_atom_site_aniso_U_13
_atom_site_aniso_U_23
O1 0.0161(2) 0.01680(10) 0.0388(2) -0.0002(2) -0.0024(2) -0.00360(10)
N1 0.0161(2) 0.0167(2) 0.0263(2) -0.0011(2) -0.0011(2) 0.0002(2)
C2 0.0124(2) 0.0150(2) 0.0257(2) -0.0009(2) -0.0001(2) -0.0012(2)
C1 0.0184(2) 0.0166(2) 0.0295(3) 0.0014(2) -0.0021(2) 0.0008(2)
C3 0.0183(3) 0.0197(2) 0.0266(2) -0.0027(2) -0.0003(2) -0.0043(2)
C4 0.0263(3) 0.0186(2) 0.0364(3) -0.0016(2) 0.0013(3) -0.0073(2)
C5 0.0474(4) 0.0320(3) 0.0270(3) -0.0059(3) 0.0008(3) -0.0038(2)

loop_
_atom_site_label
_atom_site_fract_x
_atom_site_fract_y
_atom_site_fract_z
_atom_site_U_iso_or_equiv
_atom_site_occupancy
O1 0.23443(9) 0.85871(4) 0.71501(2) 0.024(3) 1
N1 0.22930(10) 0.53960(10) 0.75230(10) 0.020(3) 1
C2 0.27470(10) 0.59230(10) 0.66350(10) 0.018(3) 1
C1 0.13610(10) 0.75200(10) 0.65260(10) 0.022(3) 1
C3 0.16250(10) 0.47140(10) 0.59910(10) 0.022(3) 1
C4 0.28490(10) 0.30820(10) 0.61510(10) 0.027(3) 1
C5 0.2226(2) 0.52040(10) 0.50650(10) 0.035(3) 1
H1 0.104(2) 0.9260(10) 0.7280(10) 0.028(2) 1
H2 0.233(2) 0.6300(10) 0.7890(10) 0.0300(10) 1
H3 0.376(2) 0.4700(10) 0.7700(10) 0.041(2) 1
H4 0.498(2) 0.6070(10) 0.6500(10) 0.032(2) 1
H5 0.1730(10) 0.7970(10) 0.5890(10) 0.034(2) 1
H6 -0.084(2) 0.7380(10) 0.6580(10) 0.044(2) 1
H7 -0.069(2) 0.4640(10) 0.6090(10) 0.038(2) 1
H8 0.213(2) 0.2270(10) 0.5690(10) 0.048(2) 1
H9 0.250(2) 0.2710(10) 0.6770(10) 0.047(2) 1
H10 0.510(2) 0.3130(10) 0.6070(10) 0.059(2) 1
H11 0.136(2) 0.6270(10) 0.4890(10) 0.053(2) 1
H12 0.165(2) 0.4320(10) 0.4650(10) 0.059(2) 1
H13 0.455(2) 0.5370(10) 0.4980(10) 0.064(3) 1

loop_
_atom_type_symbol
_atom_type_description
_atom_type_scat_dispersion_real
_atom_type_scat_dispersion_imag
_atom_type_scat_source
C C 0.0033 0.0016 'Invariom modelling (Acta Cryst. A61, 314--320)'
H H 0.0000 0.0000 'Invariom modelling (Acta Cryst. A61, 314--320)'
N N 0.0061 0.0033 'Invariom modelling (Acta Cryst. A61, 314--320)'
O O 0.0106 0.0060 'Invariom modelling (Acta Cryst. A61, 314--320)'

loop_
_geom_angle_atom_site_label_1
_geom_angle_atom_site_label_2
_geom_angle_atom_site_label_3
_geom_angle_site_symmetry_1
_geom_angle_site_symmetry_2
_geom_angle_site_symmetry_3
_geom_angle
_geom_angle_publ_flag
C1 O1 H1 1_555 1_555 1_555 110.3(5) no
H2 N1 H3 1_555 1_555 1_555 107.9(6) no
C1 C2 C3 1_555 1_555 1_555 111.74(4) no
C1 C2 H4 1_555 1_555 1_555 107.8(3) no
C3 C2 H4 1_555 1_555 1_555 107.1(3) no
O1 C1 C2 1_555 1_555 1_555 110.48(4) no
O1 C1 H5 1_555 1_555 1_555 110.6(4) no
O1 C1 H6 1_555 1_555 1_555 110.5(4) no
C2 C1 H5 1_555 1_555 1_555 110.3(3) no
C2 C1 H6 1_555 1_555 1_555 108.9(4) no
H5 C1 H6 1_555 1_555 1_555 106.0(6) no
C2 C3 C4 1_555 1_555 1_555 111.46(4) no
C2 C3 C5 1_555 1_555 1_555 111.64(4) no
C2 C3 H7 1_555 1_555 1_555 106.9(3) no
C4 C3 C5 1_555 1_555 1_555 109.20(5) no
C4 C3 H7 1_555 1_555 1_555 108.0(4) no
C5 C3 H7 1_555 1_555 1_555 109.5(3) no
C3 C4 H8 1_555 1_555 1_555 110.9(4) no
C3 C4 H9 1_555 1_555 1_555 111.9(4) no
C3 C4 H10 1_555 1_555 1_555 109.1(5) no
H8 C4 H9 1_555 1_555 1_555 112.5(6) no
H8 C4 H10 1_555 1_555 1_555 105.4(7) no
H9 C4 H10 1_555 1_555 1_555 106.6(7) no
C3 C5 H11 1_555 1_555 1_555 114.4(5) no
C3 C5 H12 1_555 1_555 1_555 110.1(5) no
C3 C5 H13 1_555 1_555 1_555 109.4(5) no
H11 C5 H12 1_555 1_555 1_555 111.1(7) no
H11 C5 H13 1_555 1_555 1_555 105.1(8) no
H12 C5 H13 1_555 1_555 1_555 106.2(8) no

loop_
_geom_bond_atom_site_label_1
_geom_bond_atom_site_label_2
_geom_bond_site_symmetry_1
_geom_bond_site_symmetry_2
_geom_bond_distance
_geom_bond_publ_flag
O1 C1 1_555 1_555 1.4146(6) no
O1 H1 1_555 1_555 0.875(9) no
N1 C2 1_555 1_555 1.4747(7) no
N1 H2 1_555 1_555 0.961(7) no
N1 H3 1_555 1_555 0.961(9) no
C2 C1 1_555 1_555 1.5244(7) no
C2 C3 1_555 1_555 1.5382(7) no
C2 H4 1_555 1_555 1.101(8) no
C1 H5 1_555 1_555 1.078(7) no
C1 H6 1_555 1_555 1.072(9) no
C3 C4 1_555 1_555 1.5309(8) no
C3 C5 1_555 1_555 1.5327(8) no
C3 H7 1_555 1_555 1.128(8) no
C4 H8 1_555 1_555 1.056(8) no
C4 H9 1_555 1_555 1.032(8) no
C4 H10 1_555 1_555 1.095(11) no
C5 H11 1_555 1_555 1.035(9) no
C5 H12 1_555 1_555 1.034(10) no
C5 H13 1_555 1_555 1.136(12) no

loop_
_geom_hbond_atom_site_label_D
_geom_hbond_atom_site_label_H
_geom_hbond_atom_site_label_A
_geom_hbond_site_symmetry_A
_geom_hbond_distance_DH
_geom_hbond_distance_HA
_geom_hbond_distance_DA
_geom_hbond_angle_DHA
_geom_hbond_publ_flag
O1 H1 N1 3_556 0.874(9) 1.899(9) 2.7607(6) 168.2(8) yes
N1 H2 O1 . 0.960(7) 2.265(7) 2.7800(3) 112.6(2) yes
N1 H3 O1 3_646 0.963(9) 2.115(9) 3.0502(6) 163.5(6) yes

loop_
_geom_torsion_atom_site_label_1
_geom_torsion_atom_site_label_2
_geom_torsion_atom_site_label_3
_geom_torsion_atom_site_label_4
_geom_torsion_site_symmetry_1
_geom_torsion_site_symmetry_2
_geom_torsion_site_symmetry_3
_geom_torsion_site_symmetry_4
_geom_torsion
_geom_torsion_publ_flag
N1 C2 C1 O1 1_555 1_555 1_555 1_555 54.90(10) yes
N1 C2 C3 C4 1_555 1_555 1_555 1_555 -54.40(10) yes
N1 C2 C3 C5 1_555 1_555 1_555 1_555 -176.90(10) yes
C3 C2 C1 O1 1_555 1_555 1_555 1_555 177.50(10) no
C1 C2 C3 C4 1_555 1_555 1_555 1_555 -175.30(10) no
C1 C2 C3 C5 1_555 1_555 1_555 1_555 62.20(10) no
H1 O1 C1 C2 1_555 1_555 1_555 1_555 -148.9(9) yes
H2 N1 C2 C1 1_555 1_555 1_555 1_555 -35.0(6) yes
H2 N1 C2 C3 1_555 1_555 1_555 1_555 -158.0(6) no
H3 N1 C2 C1 1_555 1_555 1_555 1_555 -153.1(6) yes
H3 N1 C2 C3 1_555 1_555 1_555 1_555 84.0(6) no
